data_6000048
loop_
_publ_author_name
'Leineweber, A.'
'Jacobs, H.'

_publ_section_title
;
 Crystal growth and refinement of the crystal structure of mercury(II)
 amide chloride - HgClNH2
;
_journal_name_full 'Zeitschrift Fur Anorganische Und Allgemeine Chemie'
_journal_page_first 2143
_journal_page_last 2145
_journal_paper_doi 10.1002/1521-3749(200010)626:10<2143::AID-ZAAC2143>3.0.CO;2-Z
_journal_volume 626
_journal_year 2000
_chemical_formula_sum 'Cl H2 Hg N'
_space_group_name_H-M_alt 'P n m a'
_cell_angle_alpha 90.000
_cell_angle_beta 90.000
_cell_angle_gamma 90.000
_cell_length_a 6.7090
_cell_length_b 4.3510
_cell_length_c 5.1540
_cell_volume 150.45
_cod_database_code 6000048

loop_
_atom_site_label
_atom_site_fract_x
_atom_site_fract_y
_atom_site_fract_z
? ? ? ?
